data_9000199
loop_
_publ_author_name
'Williams, S. A.'
'McLean, W. J.'
'Anthony, J. W.'

_publ_section_title
;
 A study of phoenicochroite - its structure and properties
;
_journal_name_full 'American Mineralogist'
_journal_page_first 784
_journal_page_last 792
_journal_volume 55
_journal_year 1970
_chemical_formula_sum 'Cr O5 Pb2'
_chemical_name_mineral Phoenicochroite
_space_group_IT_number 12
_symmetry_space_group_name_Hall '-C 2y'
_symmetry_space_group_name_H-M 'C 1 2/m 1'
_cell_angle_alpha 90
_cell_angle_beta 115.22
_cell_angle_gamma 90
_cell_length_a 14.001
_cell_length_b 5.675
_cell_length_c 7.137
_cell_formula_units_Z 4
_cell_volume 513.021
_database_code_amcsd 0000204
_exptl_crystal_density_diffrn 7.074
_cod_original_formula_sum 'Pb2 Cr O5'
_cod_database_code 9000199

loop_
_space_group_symop_operation_xyz
x,y,z
1/2+x,1/2+y,z
x,-y,z
1/2+x,1/2-y,z
-x,y,-z
1/2-x,1/2+y,-z
-x,-y,-z
1/2-x,1/2-y,-z

loop_
_atom_site_label
_atom_site_fract_x
_atom_site_fract_y
_atom_site_fract_z
_atom_site_U_iso_or_equiv
Pb1 0.47940 0.00000 0.23280 0.01039
Pb2 0.35690 0.50000 0.38700 0.01191
Cr 0.16930 0.00000 0.15930 0.01229
O1 0.09300 0.00000 0.89840 0.03546
O2 0.29890 0.00000 0.20050 0.01773
O3 0.14480 0.23450 0.26620 0.03293
O4 0.50000 0.24130 0.50000 0.02533

loop_
_cod_related_entry_id
_cod_related_entry_database
_cod_related_entry_code
1 AMCSD 0000204
